data_2231608
loop_
_publ_author_name
'Fun, Hoong-Kun'
'Suwunwong, Thitipone'
'Chantrapromma, Suchada'

_publ_section_title
;
 (<i>E</i>)-1-(Pyridin-2-yl)-3-(3,4,5-trimethoxyphenyl)prop-2-en-1-one
;
_journal_coeditor_code LH5312
_journal_issue 9
_journal_name_full 'Acta Crystallographica Section E'
_journal_page_first o2406
_journal_page_last o2407
_journal_paper_doi 10.1107/S1600536811033198
_journal_volume 67
_journal_year 2011
_chemical_formula_iupac 'C17 H17 N O4'
_chemical_formula_moiety 'C17 H17 N O4'
_chemical_formula_sum 'C17 H17 N O4'
_chemical_formula_weight 299.32
_chemical_melting_point_gt 434
_chemical_melting_point_lt 435
_chemical_name_systematic
;
(<i>E</i>)-1-(Pyridin-2-yl)-3-(3,4,5-trimethoxyphenyl)prop-2-en-1-one
;
_space_group_IT_number 33
_symmetry_cell_setting orthorhombic
_symmetry_space_group_name_Hall 'P 2c -2n'
_symmetry_space_group_name_H-M 'P n a 21'
_atom_sites_solution_hydrogens geom
_atom_sites_solution_primary direct
_atom_sites_solution_secondary difmap
_audit_creation_method SHELXL-97
_cell_angle_alpha 90.00
_cell_angle_beta 90.00
_cell_angle_gamma 90.00
_cell_formula_units_Z 4
_cell_length_a 25.0498(5)
_cell_length_b 3.97990(10)
_cell_length_c 14.3267(3)
_cell_measurement_reflns_used 3245
_cell_measurement_temperature 100
_cell_measurement_theta_max 35.00
_cell_measurement_theta_min 2.16
_cell_volume 1428.31(5)
_computing_cell_refinement 'SAINT (Bruker, 2005)'
_computing_data_collection 'APEX2 (Bruker, 2005)'
_computing_data_reduction 'SAINT (Bruker, 2005)'
_computing_molecular_graphics 'SHELXTL (Sheldrick, 2008)'
_computing_publication_material
;
SHELXTL (Sheldrick, 2008) and PLATON (Spek, 2009)
;
_computing_structure_refinement 'SHELXTL (Sheldrick, 2008)'
_computing_structure_solution 'SHELXTL (Sheldrick, 2008)'
_diffrn_ambient_temperature 100
_diffrn_measured_fraction_theta_full 0.996
_diffrn_measured_fraction_theta_max 0.996
_diffrn_measurement_device_type 'Bruker APEXII CCD area-detector'
_diffrn_measurement_method '\f and \w'
_diffrn_radiation_monochromator graphite
_diffrn_radiation_source 'sealed tube'
_diffrn_radiation_type MoK\a
_diffrn_radiation_wavelength 0.71073
_diffrn_reflns_av_R_equivalents 0.0256
_diffrn_reflns_av_sigmaI/netI 0.0153
_diffrn_reflns_limit_h_max 40
_diffrn_reflns_limit_h_min -34
_diffrn_reflns_limit_k_max 6
_diffrn_reflns_limit_k_min -6
_diffrn_reflns_limit_l_max 20
_diffrn_reflns_limit_l_min -23
_diffrn_reflns_number 26700
_diffrn_reflns_theta_full 35.00
_diffrn_reflns_theta_max 35.00
_diffrn_reflns_theta_min 2.16
_diffrn_standards_number 0
_exptl_absorpt_coefficient_mu 0.100
_exptl_absorpt_correction_T_max 0.9686
_exptl_absorpt_correction_T_min 0.9449
_exptl_absorpt_correction_type multi-scan
_exptl_absorpt_process_details '(SADABS; Bruker, 2005)'
_exptl_crystal_colour 'Pale yellow'
_exptl_crystal_density_diffrn 1.392
_exptl_crystal_density_method 'not measured'
_exptl_crystal_description Block
_exptl_crystal_F_000 632
_exptl_crystal_size_max 0.58
_exptl_crystal_size_mid 0.41
_exptl_crystal_size_min 0.32
_refine_diff_density_max 0.371
_refine_diff_density_min -0.209
_refine_ls_extinction_method none
_refine_ls_goodness_of_fit_ref 1.080
_refine_ls_hydrogen_treatment constr
_refine_ls_matrix_type full
_refine_ls_number_parameters 202
_refine_ls_number_reflns 3245
_refine_ls_number_restraints 1
_refine_ls_restrained_S_all 1.079
_refine_ls_R_factor_all 0.0343
_refine_ls_R_factor_gt 0.0329
_refine_ls_shift/su_max 0.001
_refine_ls_shift/su_mean 0.001
_refine_ls_structure_factor_coef Fsqd
_refine_ls_weighting_details 'calc w=1/[\s^2^(Fo^2^)+(0.0634P)^2^+0.0870P] where P=(Fo^2^+2Fc^2^)/3'
_refine_ls_weighting_scheme calc
_refine_ls_wR_factor_gt 0.0903
_refine_ls_wR_factor_ref 0.0913
_reflns_number_gt 3130
_reflns_number_total 3245
_reflns_threshold_expression I>2\s(I)
_cod_data_source_file lh5312.cif
_cod_data_source_block I
_cod_database_code 2231608
_cod_database_fobs_code 2231608

loop_
_symmetry_equiv_pos_as_xyz
'x, y, z'
'-x, -y, z+1/2'
'x+1/2, -y+1/2, z'
'-x+1/2, y+1/2, z+1/2'

loop_
_atom_site_type_symbol
_atom_site_label
_atom_site_fract_x
_atom_site_fract_y
_atom_site_fract_z
_atom_site_U_iso_or_equiv
_atom_site_adp_type
_atom_site_calc_flag
_atom_site_refinement_flags
_atom_site_occupancy
_atom_site_symmetry_multiplicity
O O1 0.24601(4) -0.1060(3) 0.05761(7) 0.02596(19) Uani d . 1 1
O O2 0.08957(3) 0.0024(2) 0.50009(5) 0.01754(15) Uani d . 1 1
O O3 0.00155(3) 0.3315(2) 0.44825(6) 0.01804(15) Uani d . 1 1
O O4 -0.01556(3) 0.5094(2) 0.26892(6) 0.01841(15) Uani d . 1 1
C C4 0.23610(4) -0.0027(3) -0.13617(8) 0.01727(17) Uani d . 1 1
H H4A 0.2657 -0.1252 -0.1167 0.021 Uiso calc R 1 1
C C3 0.22725(5) 0.0591(3) -0.23046(8) 0.01872(18) Uani d . 1 1
H H3A 0.2504 -0.0255 -0.2754 0.022 Uiso calc R 1 1
C C2 0.18322(5) 0.2495(3) -0.25613(7) 0.01913(18) Uani d . 1 1
H H2A 0.1766 0.2978 -0.3186 0.023 Uiso calc R 1 1
C C1 0.14921(4) 0.3668(3) -0.18655(8) 0.01865(19) Uani d . 1 1
H H1A 0.1198 0.4947 -0.2042 0.022 Uiso calc R 1 1
N N1 0.15656(4) 0.3053(2) -0.09560(6) 0.01632(16) Uani d . 1 1
C C5 0.19958(4) 0.1232(2) -0.07164(7) 0.01393(16) Uani d . 1 1
C C6 0.20623(4) 0.0461(3) 0.03063(7) 0.01630(17) Uani d . 1 1
C C7 0.16244(4) 0.1520(3) 0.09225(7) 0.01565(17) Uani d . 1 1
H H7A 0.1354 0.2880 0.0687 0.019 Uiso calc R 1 1
C C8 0.16076(4) 0.0553(3) 0.18220(7) 0.01548(16) Uani d . 1 1
H H8A 0.1893 -0.0724 0.2037 0.019 Uiso calc R 1 1
C C9 0.11859(4) 0.1310(3) 0.24945(7) 0.01371(16) Uani d . 1 1
C C10 0.12577(4) 0.0284(3) 0.34211(7) 0.01412(16) Uani d . 1 1
H H10A 0.1570 -0.0816 0.3596 0.017 Uiso calc R 1 1
C C11 0.08615(4) 0.0913(2) 0.40822(6) 0.01337(16) Uani d . 1 1
C C12 0.03898(4) 0.2565(3) 0.38196(7) 0.01385(15) Uani d . 1 1
C C13 0.03186(4) 0.3557(2) 0.28851(7) 0.01376(16) Uani d . 1 1
C C14 0.07153(4) 0.2953(3) 0.22275(7) 0.01422(16) Uani d . 1 1
H H14A 0.0669 0.3638 0.1612 0.017 Uiso calc R 1 1
C C15 0.13684(5) -0.1702(3) 0.52820(8) 0.01924(18) Uani d . 1 1
H H15A 0.1339 -0.2324 0.5927 0.029 Uiso calc R 1 1
H H15B 0.1672 -0.0258 0.5199 0.029 Uiso calc R 1 1
H H15C 0.1412 -0.3686 0.4909 0.029 Uiso calc R 1 1
C C16 -0.04469(5) 0.1175(3) 0.44731(9) 0.02059(19) Uani d . 1 1
H H16A -0.0727 0.2196 0.4831 0.031 Uiso calc R 1 1
H H16B -0.0357 -0.0964 0.4740 0.031 Uiso calc R 1 1
H H16C -0.0565 0.0864 0.3841 0.031 Uiso calc R 1 1
C C17 -0.02386(5) 0.6161(3) 0.17457(8) 0.01905(19) Uani d . 1 1
H H17A -0.0580 0.7245 0.1695 0.029 Uiso calc R 1 1
H H17B -0.0229 0.4244 0.1339 0.029 Uiso calc R 1 1
H H17C 0.0038 0.7709 0.1570 0.029 Uiso calc R 1 1

loop_
_atom_site_aniso_label
_atom_site_aniso_U_11
_atom_site_aniso_U_22
_atom_site_aniso_U_33
_atom_site_aniso_U_12
_atom_site_aniso_U_13
_atom_site_aniso_U_23
O1 0.0183(4) 0.0404(5) 0.0192(4) 0.0113(3) 0.0019(3) 0.0060(4)
O2 0.0191(4) 0.0228(4) 0.0107(3) 0.0004(3) -0.0005(2) 0.0022(2)
O3 0.0168(3) 0.0225(3) 0.0148(3) -0.0011(3) 0.0040(3) -0.0044(3)
O4 0.0152(3) 0.0256(4) 0.0144(3) 0.0049(3) 0.0000(3) 0.0018(3)
C4 0.0158(4) 0.0190(4) 0.0171(4) 0.0019(3) 0.0036(3) 0.0001(3)
C3 0.0215(5) 0.0190(4) 0.0157(4) -0.0015(3) 0.0065(4) -0.0015(3)
C2 0.0220(5) 0.0218(4) 0.0136(4) -0.0027(4) 0.0009(3) 0.0001(3)
C1 0.0178(4) 0.0238(5) 0.0144(4) 0.0007(3) -0.0011(3) 0.0019(3)
N1 0.0134(3) 0.0218(4) 0.0137(3) 0.0011(3) 0.0000(3) 0.0012(3)
C5 0.0126(4) 0.0168(4) 0.0124(3) -0.0001(3) 0.0017(3) 0.0006(3)
C6 0.0136(4) 0.0210(4) 0.0143(4) 0.0013(3) 0.0012(3) 0.0012(3)
C7 0.0140(4) 0.0203(4) 0.0126(3) 0.0018(3) 0.0013(3) 0.0003(3)
C8 0.0146(4) 0.0188(4) 0.0131(4) 0.0012(3) 0.0006(3) 0.0003(3)
C9 0.0132(4) 0.0162(4) 0.0117(3) -0.0009(3) 0.0002(3) 0.0000(3)
C10 0.0133(4) 0.0178(4) 0.0112(3) 0.0003(3) -0.0006(3) 0.0003(3)
C11 0.0149(4) 0.0149(4) 0.0103(3) -0.0014(3) -0.0004(3) -0.0001(3)
C12 0.0144(4) 0.0157(4) 0.0114(3) -0.0005(3) 0.0003(3) -0.0014(3)
C13 0.0129(4) 0.0157(4) 0.0127(3) 0.0003(3) -0.0005(3) -0.0011(3)
C14 0.0130(4) 0.0179(4) 0.0118(3) -0.0001(3) -0.0001(3) 0.0003(3)
C15 0.0227(5) 0.0193(4) 0.0157(4) -0.0006(3) -0.0038(4) 0.0031(3)
C16 0.0180(4) 0.0202(4) 0.0235(5) -0.0009(3) 0.0060(4) 0.0008(4)
C17 0.0177(4) 0.0226(5) 0.0168(4) 0.0018(3) -0.0027(3) 0.0038(3)

loop_
_atom_type_symbol
_atom_type_description
_atom_type_scat_dispersion_real
_atom_type_scat_dispersion_imag
_atom_type_scat_source
C C 0.0033 0.0000 'International Tables Vol C Tables 4.2.6.8 and 6.1.1.4'
H H 0.0000 0.0000 'International Tables Vol C Tables 4.2.6.8 and 6.1.1.4'
N N 0.0061 0.0000 'International Tables Vol C Tables 4.2.6.8 and 6.1.1.4'
O O 0.0106 0.0000 'International Tables Vol C Tables 4.2.6.8 and 6.1.1.4'

loop_
_geom_angle_atom_site_label_1
_geom_angle_atom_site_label_2
_geom_angle_atom_site_label_3
_geom_angle
C11 O2 C15 116.68(9)
C12 O3 C16 114.63(8)
C13 O4 C17 116.95(8)
C3 C4 C5 118.42(10)
C3 C4 H4A 120.8
C5 C4 H4A 120.8
C2 C3 C4 118.73(9)
C2 C3 H3A 120.6
C4 C3 H3A 120.6
C3 C2 C1 118.68(10)
C3 C2 H2A 120.7
C1 C2 H2A 120.7
N1 C1 C2 123.48(10)
N1 C1 H1A 118.3
C2 C1 H1A 118.3
C1 N1 C5 117.24(9)
N1 C5 C4 123.44(9)
N1 C5 C6 116.56(8)
C4 C5 C6 119.96(9)
O1 C6 C7 123.89(10)
O1 C6 C5 119.75(10)
C7 C6 C5 116.32(9)
C8 C7 C6 121.12(9)
C8 C7 H7A 119.4
C6 C7 H7A 119.4
C7 C8 C9 126.53(9)
C7 C8 H8A 116.7
C9 C8 H8A 116.7
C10 C9 C14 120.19(9)
C10 C9 C8 118.17(9)
C14 C9 C8 121.63(9)
C11 C10 C9 120.00(9)
C11 C10 H10A 120.0
C9 C10 H10A 120.0
O2 C11 C10 124.28(9)
O2 C11 C12 115.64(9)
C10 C11 C12 120.08(9)
O3 C12 C11 119.55(9)
O3 C12 C13 120.83(9)
C11 C12 C13 119.56(9)
O4 C13 C14 124.05(9)
O4 C13 C12 115.58(8)
C14 C13 C12 120.37(9)
C13 C14 C9 119.80(9)
C13 C14 H14A 120.1
C9 C14 H14A 120.1
O2 C15 H15A 109.5
O2 C15 H15B 109.5
H15A C15 H15B 109.5
O2 C15 H15C 109.5
H15A C15 H15C 109.5
H15B C15 H15C 109.5
O3 C16 H16A 109.5
O3 C16 H16B 109.5
H16A C16 H16B 109.5
O3 C16 H16C 109.5
H16A C16 H16C 109.5
H16B C16 H16C 109.5
O4 C17 H17A 109.5
O4 C17 H17B 109.5
H17A C17 H17B 109.5
O4 C17 H17C 109.5
H17A C17 H17C 109.5
H17B C17 H17C 109.5

loop_
_geom_bond_atom_site_label_1
_geom_bond_atom_site_label_2
_geom_bond_distance
O1 C6 1.2285(13)
O2 C11 1.3656(12)
O2 C15 1.4269(14)
O3 C12 1.3676(12)
O3 C16 1.4376(14)
O4 C13 1.3654(13)
O4 C17 1.4320(14)
C4 C3 1.3909(16)
C4 C5 1.3938(14)
C4 H4A 0.9300
C3 C2 1.3877(17)
C3 H3A 0.9300
C2 C1 1.3918(16)
C2 H2A 0.9300
C1 N1 1.3386(14)
C1 H1A 0.9300
N1 C5 1.3434(13)
C5 C6 1.5061(14)
C6 C7 1.4697(14)
C7 C8 1.3456(14)
C7 H7A 0.9300
C8 C9 1.4611(14)
C8 H8A 0.9300
C9 C10 1.4005(14)
C9 C14 1.4013(14)
C10 C11 1.3946(14)
C10 H10A 0.9300
C11 C12 1.4034(14)
C12 C13 1.4072(13)
C13 C14 1.3904(14)
C14 H14A 0.9300
C15 H15A 0.9600
C15 H15B 0.9600
C15 H15C 0.9600
C16 H16A 0.9600
C16 H16B 0.9600
C16 H16C 0.9600
C17 H17A 0.9600
C17 H17B 0.9600
C17 H17C 0.9600

loop_
_geom_hbond_atom_site_label_D
_geom_hbond_atom_site_label_H
_geom_hbond_atom_site_label_A
_geom_hbond_site_symmetry_A
_geom_hbond_distance_DH
_geom_hbond_distance_HA
_geom_hbond_distance_DA
_geom_hbond_angle_DHA
_geom_hbond_publ_flag
C16 H16B O3 1_545 0.96 2.49 3.3358(14) 147 y
C16 H16C O4 1_555 0.96 2.57 3.0817(15) 113 y

loop_
_geom_torsion_atom_site_label_1
_geom_torsion_atom_site_label_2
_geom_torsion_atom_site_label_3
_geom_torsion_atom_site_label_4
_geom_torsion
C5 C4 C3 C2 1.43(16)
C4 C3 C2 C1 -0.96(17)
C3 C2 C1 N1 -0.13(18)
C2 C1 N1 C5 0.71(17)
C1 N1 C5 C4 -0.19(15)
C1 N1 C5 C6 -177.94(10)
C3 C4 C5 N1 -0.88(16)
C3 C4 C5 C6 176.80(10)
N1 C5 C6 O1 -176.67(11)
C4 C5 C6 O1 5.50(16)
N1 C5 C6 C7 5.36(14)
C4 C5 C6 C7 -172.47(10)
O1 C6 C7 C8 -7.16(18)
C5 C6 C7 C8 170.72(10)
C6 C7 C8 C9 -177.30(10)
C7 C8 C9 C10 -175.49(10)
C7 C8 C9 C14 5.80(17)
C14 C9 C10 C11 -0.33(15)
C8 C9 C10 C11 -179.06(9)
C15 O2 C11 C10 -0.97(14)
C15 O2 C11 C12 179.12(9)
C9 C10 C11 O2 -179.72(9)
C9 C10 C11 C12 0.18(15)
C16 O3 C12 C11 -104.48(11)
C16 O3 C12 C13 78.28(12)
O2 C11 C12 O3 3.10(14)
C10 C11 C12 O3 -176.82(9)
O2 C11 C12 C13 -179.63(8)
C10 C11 C12 C13 0.45(14)
C17 O4 C13 C14 -0.67(15)
C17 O4 C13 C12 179.47(9)
O3 C12 C13 O4 -3.86(14)
C11 C12 C13 O4 178.91(9)
O3 C12 C13 C14 176.28(9)
C11 C12 C13 C14 -0.96(14)
O4 C13 C14 C9 -179.04(9)
C12 C13 C14 C9 0.81(14)
C10 C9 C14 C13 -0.16(15)
C8 C9 C14 C13 178.52(9)

loop_
_cod_related_entry_id
_cod_related_entry_database
_cod_related_entry_code
1 ChemSpider 4700910
